data_9004364
loop_
_publ_author_name
'MacDonald, D. J.'
'Hawthorne, F. C.'

_publ_section_title
;
 The crystal chemistry of Si=Al substitution in tourmaline
 Sample: T74
;
_journal_name_full 'The Canadian Mineralogist'
_journal_page_first 849
_journal_page_last 858
_journal_volume 33
_journal_year 1995
_chemical_compound_source 'East Africa'
_chemical_formula_sum
;Al5.814 B3 Ca0.697 Cr0.006 F0.835 H3.165 Li0.075 Mg3.291 Na0.288 O30.165
 Si5.736 Ti0.027 V0.051
;
_chemical_name_mineral Uvite
_space_group_IT_number 160
_symmetry_space_group_name_Hall 'R 3 -2"'
_symmetry_space_group_name_H-M 'R 3 m :H'
_cell_angle_alpha 90
_cell_angle_beta 90
_cell_angle_gamma 120
_cell_formula_units_Z 3
_cell_length_a 15.940
_cell_length_b 15.940
_cell_length_c 7.177
_cell_volume 1579.248
_database_code_amcsd 0005438
_exptl_crystal_density_diffrn 3.064
_cod_original_cell_volume 1579.247
_cod_original_sg_symbol_H-M 'R 3 m'
_cod_original_formula_sum
;Ca.697 Na.288 Mg3.291 Ti.027 V.051 Li.075 Cr.006 Al5.814 Si5.736 B3 F.835
 O30.165 H3.165
;
_cod_database_code 9004364

loop_
_space_group_symop_operation_xyz
x,y,z
2/3+x,1/3+y,1/3+z
1/3+x,2/3+y,2/3+z
x,x-y,z
2/3+x,1/3+x-y,1/3+z
1/3+x,2/3+x-y,2/3+z
-y,-x,z
2/3-y,1/3-x,1/3+z
1/3-y,2/3-x,2/3+z
-x+y,y,z
2/3-x+y,1/3+y,1/3+z
1/3-x+y,2/3+y,2/3+z
-y,x-y,z
2/3-y,1/3+x-y,1/3+z
1/3-y,2/3+x-y,2/3+z
-x+y,-x,z
2/3-x+y,1/3-x,1/3+z
1/3-x+y,2/3-x,2/3+z

loop_
_atom_site_label
_atom_site_fract_x
_atom_site_fract_y
_atom_site_fract_z
_atom_site_occupancy
_atom_site_U_iso_or_equiv
_atom_site_type_symbol
_atom_site_attached_hydrogens
CaX 0.00000 0.00000 0.84080 0.69700 0.01370 Ca 0
NaX 0.00000 0.00000 0.84080 0.28800 0.01370 Na 0
MgY 0.06324 0.93676 0.43880 0.94700 0.00660 Mg 0
TiY 0.06324 0.93676 0.43880 0.00900 0.00660 Ti 0
VY 0.06324 0.93676 0.43880 0.01700 0.00660 V 0
LiY 0.06324 0.93676 0.43880 0.02500 0.00660 Li 0
CrY 0.06324 0.93676 0.43880 0.00200 0.00660 Cr 0
AlZ 0.26165 0.29799 0.45410 0.92500 0.00600 Al 0
MgZ 0.26165 0.29799 0.45410 0.07500 0.00600 Mg 0
Si 0.19035 0.19211 0.06720 0.95600 0.00580 Si 0
Al 0.19035 0.19211 0.06720 0.04400 0.00580 Al 0
B 0.89010 0.10990 0.61550 1.00000 0.00710 B 0
F1 0.00000 0.00000 0.29280 0.83500 0.01020 F 0
O-H1 0.00000 0.00000 0.29280 0.16500 0.01020 O 1
O2 0.93930 0.06070 0.59290 1.00000 0.01050 O 0
O-H3 0.13410 0.86590 0.55740 1.00000 0.00940 O 1
O4 0.90760 0.09240 -0.00520 1.00000 0.01140 O 0
O5 0.09090 0.90910 -0.02630 1.00000 0.01080 O 0
O6 0.18690 0.19620 0.29020 1.00000 0.00860 O 0
O7 0.28500 0.28540 -0.01430 1.00000 0.00870 O 0
O8 0.27030 0.20960 0.62480 1.00000 0.00950 O 0

loop_
_cod_changelog_entry_id
_cod_changelog_entry_author
_cod_changelog_entry_date
_cod_changelog_entry_text
1
;cod-tools version 3.8.0
Id: cif_guess_AMCSD_atom_types 9581 2023-05-17 12:35:41Z saulius
;
2023-05-18T11:38:06+03:00
;Derived atom types and hydrogen counts
from atom names that follow the AMCSD naming convention
(Wat == water, O-H == hydroxyl).
;

loop_
_cod_related_entry_id
_cod_related_entry_database
_cod_related_entry_code
1 AMCSD 0005438
